data_7044090
loop_
_publ_author_name
'Bilyachenko, Alexey'
'Korlyukov, Aleksander'
'Vologzhanina, Anna V. V.'
'Khrustalev, Victor N.'
'Kulakova, Alena Nikolaevna'
'Long, Jerome'
'Larionova, Joulia'
'Guari, Yannick'
'Dronova, Marina'
'Tsareva, Ulyana'
'Dorovatovskii, Pavel'
'Shubina, Elena'
'Levitsky, Mikhail'

_publ_section_title
;
 Bi- and Tri-metallic Cage Silsesquioxanes: Features of Supramolecular
 Assembling and Magnetic Properties
;
_journal_name_full 'Dalton Trans.'
_journal_paper_doi 10.1039/C7DT02017A
_journal_year 2017
_chemical_formula_moiety 'C90 H102 Cs2 Cu4 N6 Na2 O30 Si12, 0.5(H2 O)'
_chemical_formula_sum 'C90 H103 Cs2 Cu4 N6 Na2 O30.5 Si12'
_chemical_formula_weight 2659.82
_space_group_crystal_system triclinic
_space_group_IT_number 2
_space_group_name_Hall '-P 1'
_space_group_name_H-M_alt 'P -1'
_symmetry_space_group_name_Hall '-P 1'
_symmetry_space_group_name_H-M 'P -1'
_atom_sites_solution_hydrogens mixed
_audit_creation_date 2017-07-06
_audit_creation_method
;
Olex2 1.2
(compiled 2017.03.28 svn.r3405 for OlexSys, GUI svn.r5337)
;
_audit_update_record
;
2017-07-24 deposited with the CCDC.
2017-09-01 downloaded from the CCDC.
;
_cell_angle_alpha 86.5740(10)
_cell_angle_beta 68.2550(10)
_cell_angle_gamma 70.2400(10)
_cell_formula_units_Z 1
_cell_length_a 13.5529(4)
_cell_length_b 15.0155(5)
_cell_length_c 15.3739(5)
_cell_measurement_reflns_used 9444
_cell_measurement_temperature 120
_cell_measurement_theta_max 67.59
_cell_measurement_theta_min 3.10
_cell_volume 2727.21(15)
_computing_cell_refinement 'SAINT v8.27A (Bruker, 2012)'
_computing_data_reduction 'SAINT v8.27A (Bruker, 2012)'
_computing_molecular_graphics 'Olex2 (Dolomanov et al., 2009)'
_computing_publication_material 'Olex2 (Dolomanov et al., 2009)'
_computing_structure_refinement 'ShelXL (Sheldrick, 2015)'
_diffrn_ambient_temperature 120
_diffrn_measured_fraction_theta_full 0.911
_diffrn_measured_fraction_theta_max 0.971
_diffrn_measurement_device_type 'Bruker APEX-II CCD'
_diffrn_measurement_method '\f and \w scans'
_diffrn_radiation_monochromator graphite
_diffrn_radiation_type CuK\a
_diffrn_radiation_wavelength 1.54178
_diffrn_reflns_av_R_equivalents 0.0352
_diffrn_reflns_av_unetI/netI 0.0328
_diffrn_reflns_Laue_measured_fraction_full 0.911
_diffrn_reflns_Laue_measured_fraction_max 0.971
_diffrn_reflns_limit_h_max 15
_diffrn_reflns_limit_h_min -15
_diffrn_reflns_limit_k_max 17
_diffrn_reflns_limit_k_min -17
_diffrn_reflns_limit_l_max 18
_diffrn_reflns_limit_l_min -16
_diffrn_reflns_number 33847
_diffrn_reflns_point_group_measured_fraction_full 0.911
_diffrn_reflns_point_group_measured_fraction_max 0.971
_diffrn_reflns_theta_full 67.679
_diffrn_reflns_theta_max 64.968
_diffrn_reflns_theta_min 3.103
_diffrn_standards_number 0
_exptl_absorpt_coefficient_mu 8.003
_exptl_absorpt_correction_T_max 0.7530
_exptl_absorpt_correction_T_min 0.4812
_exptl_absorpt_correction_type multi-scan
_exptl_absorpt_process_details
'SADABS-2012/1 (Bruker,2012) was used for absorption correction. wR2(int) was 0.1185 before and 0.0382 after correction. The Ratio of minimum to maximum transmission is 0.6390. The \l/2 correction factor is 0.0015.'
_exptl_crystal_colour blue
_exptl_crystal_colour_primary blue
_exptl_crystal_density_diffrn 1.620
_exptl_crystal_description irregular
_exptl_crystal_F_000 1345
_exptl_crystal_size_max 0.3
_exptl_crystal_size_mid 0.2
_exptl_crystal_size_min 0.13
_refine_diff_density_max 0.948
_refine_diff_density_min -1.184
_refine_diff_density_rms 0.085
_refine_ls_extinction_method none
_refine_ls_goodness_of_fit_ref 0.989
_refine_ls_hydrogen_treatment constr
_refine_ls_matrix_type full
_refine_ls_number_parameters 673
_refine_ls_number_reflns 8993
_refine_ls_number_restraints 0
_refine_ls_restrained_S_all 0.989
_refine_ls_R_factor_all 0.0267
_refine_ls_R_factor_gt 0.0262
_refine_ls_shift/su_max 0.002
_refine_ls_shift/su_mean 0.000
_refine_ls_structure_factor_coef Fsqd
_refine_ls_weighting_details 'w=1/[\s^2^(Fo^2^)+(0.0502P)^2^+1.6087P] where P=(Fo^2^+2Fc^2^)/3'
_refine_ls_weighting_scheme calc
_refine_ls_wR_factor_gt 0.0722
_refine_ls_wR_factor_ref 0.0726
_reflns_Friedel_coverage 0.000
_reflns_number_gt 8837
_reflns_number_total 8993
_reflns_threshold_expression 'I > 2\s(I)'
_cod_data_source_file c7dt02017a2.cif
_cod_data_source_block 656dmf
_cod_original_formula_sum 'C90 H103 Cs2 Cu4 N6 Na2 O30.50 Si12'
_cod_database_code 7044090
_shelxl_version_number 2014/6
_shelx_space_group_comment
;
The symmetry employed for this shelxl refinement is uniquely defined
by the following loop, which should always be used as a source of
symmetry information in preference to the above space-group names.
They are only intended as comments.
;
_olex2_refinement_description
;
1. Fixed Uiso
 At 1.2 times of:
  All C(H) groups
 At 1.5 times of:
  All C(H,H,H) groups, All O(H,H) groups
2. Others
 Fixed Sof: O14(0.25) H14A(0.25) H14B(0.25)
3.a Riding coordinates:
 O14(H14A,H14B)
3.b Ternary CH refined with riding coordinates:
 C7(H7)
3.c Aromatic/amide H refined with riding coordinates:
 C1(H1), C4(H4), C11(H11), C12(H12), C13(H13), C14(H14), C15(H15), C17(H17),
 C18(H18), C19(H19), C20(H20), C21(H21), C23(H23), C24(H24), C25(H25), C26(H26),
  C27(H27), C29(H29), C30(H30), C31(H31), C32(H32), C33(H33), C35(H35),
 C36(H36), C37(H37), C38(H38), C39(H39), C41(H41), C42(H42), C43(H43), C44(H44),
  C45(H45)
3.d Idealised Me refined as rotating group:
 C2(H2A,H2B,H2C), C3(H3C,H3B,H3A), C5(H5A,H5B,H5C), C6(H6A,H6B,H6C), C8(H8B,
 H8C,H8A), C9(H9A,H9B,H9C)
;
_olex2_submission_special_instructions 'No special instructions were received'

loop_
_space_group_symop_operation_xyz
'x, y, z'
'-x, -y, -z'

loop_
_atom_site_label
_atom_site_type_symbol
_atom_site_fract_x
_atom_site_fract_y
_atom_site_fract_z
_atom_site_U_iso_or_equiv
_atom_site_adp_type
_atom_site_occupancy
_atom_site_site_symmetry_order
_atom_site_calc_flag
_atom_site_refinement_flags_posn
_atom_site_refinement_flags_occupancy
Cs1 Cs 0.52132(2) -0.01435(2) 0.12498(2) 0.01774(6) Uani 1 1 d . .
Cu1 Cu 0.67925(2) -0.11683(2) 0.45639(2) 0.01088(8) Uani 1 1 d . .
Cu2 Cu 0.64639(2) 0.08765(2) 0.45117(2) 0.01087(8) Uani 1 1 d . .
Si1 Si 0.60783(5) 0.16929(4) 0.26467(4) 0.01162(12) Uani 1 1 d . .
Si2 Si 0.74396(5) -0.03366(4) 0.25216(4) 0.01146(12) Uani 1 1 d . .
Si3 Si 0.67327(5) -0.20337(4) 0.27373(4) 0.01136(12) Uani 1 1 d . .
Si4 Si 0.42149(5) -0.17948(4) 0.34367(4) 0.01131(12) Uani 1 1 d . .
Si5 Si 0.28269(5) 0.02498(4) 0.38011(4) 0.01127(12) Uani 1 1 d . .
Si6 Si 0.35572(5) 0.19351(4) 0.33909(4) 0.01192(12) Uani 1 1 d . .
Na1 Na 0.44324(7) 0.26646(6) 0.49960(6) 0.01387(17) Uani 1 1 d . .
O1 O 0.59142(12) 0.18364(11) 0.54932(10) 0.0127(3) Uani 1 1 d . .
O2 O 0.60800(13) 0.18019(11) 0.36708(10) 0.0140(3) Uani 1 1 d . .
O3 O 0.69093(13) -0.02103(11) 0.36514(10) 0.0149(3) Uani 1 1 d . .
O4 O 0.67172(13) -0.20367(11) 0.37748(10) 0.0146(3) Uani 1 1 d . .
O5 O 0.71047(13) -0.11603(11) 0.21679(10) 0.0132(3) Uani 1 1 d . .
O6 O 0.55038(13) -0.19154(11) 0.27029(10) 0.0152(3) Uani 1 1 d . .
O7 O 0.34063(13) -0.07795(11) 0.32119(10) 0.0140(3) Uani 1 1 d . .
O8 O 0.31505(13) 0.01768(11) 0.47183(10) 0.0142(3) Uani 1 1 d . .
O9 O 0.33313(13) 0.09985(11) 0.31154(10) 0.0136(3) Uani 1 1 d . .
O10 O 0.69163(13) 0.06478(11) 0.20898(10) 0.0144(3) Uani 1 1 d . .
O11 O 0.48272(13) 0.18307(11) 0.26473(10) 0.0157(3) Uani 1 1 d . .
O12 O 0.34158(13) 0.19996(11) 0.44582(10) 0.0151(3) Uani 1 1 d . .
O13 O 0.39632(18) 0.42257(13) 0.52883(15) 0.0366(5) Uani 1 1 d . .
O15 O 0.30234(17) 0.07622(18) 0.07277(14) 0.0444(6) Uani 1 1 d . .
O16 O 0.4761(2) -0.14861(15) 0.00838(16) 0.0443(6) Uani 1 1 d . .
N1 N 0.27148(18) 0.56584(15) 0.60093(15) 0.0243(4) Uani 1 1 d . .
N2 N 0.11767(19) 0.16811(17) 0.12676(16) 0.0295(5) Uani 1 1 d . .
N3 N 0.5603(2) -0.30899(16) -0.00711(16) 0.0275(5) Uani 1 1 d . .
C1 C 0.3727(2) 0.49998(19) 0.56826(19) 0.0263(6) Uani 1 1 d . .
H1 H 0.4326 0.5137 0.5759 0.032 Uiso 1 1 calc R .
C2 C 0.2564(3) 0.6578(2) 0.6410(2) 0.0326(6) Uani 1 1 d . .
H2A H 0.2096 0.7089 0.6157 0.049 Uiso 1 1 calc GR .
H2B H 0.3303 0.6649 0.6248 0.049 Uiso 1 1 calc GR .
H2C H 0.2192 0.6613 0.7095 0.049 Uiso 1 1 calc GR .
C3 C 0.1727(3) 0.5502(3) 0.5984(2) 0.0425(8) Uani 1 1 d . .
H3C H 0.1466 0.5902 0.5531 0.064 Uiso 1 1 calc GR .
H3B H 0.1125 0.5664 0.6609 0.064 Uiso 1 1 calc GR .
H3A H 0.1922 0.4833 0.5796 0.064 Uiso 1 1 calc GR .
C4 C 0.2123(2) 0.1131(2) 0.13638(18) 0.0310(6) Uani 1 1 d . .
H4 H 0.2094 0.1015 0.1986 0.037 Uiso 1 1 calc R .
C5 C 0.0150(3) 0.2108(3) 0.2073(2) 0.0465(8) Uani 1 1 d . .
H5A H -0.0446 0.1891 0.2052 0.070 Uiso 1 1 calc GR .
H5B H -0.0087 0.2801 0.2063 0.070 Uiso 1 1 calc GR .
H5C H 0.0290 0.1923 0.2651 0.070 Uiso 1 1 calc GR .
C6 C 0.1134(3) 0.1891(3) 0.0347(2) 0.0437(8) Uani 1 1 d . .
H6A H 0.0991 0.2570 0.0271 0.066 Uiso 1 1 calc GR .
H6B H 0.0525 0.1720 0.0285 0.066 Uiso 1 1 calc GR .
H6C H 0.1856 0.1525 -0.0137 0.066 Uiso 1 1 calc GR .
C7 C 0.4890(3) -0.2287(2) -0.0206(2) 0.0350(7) Uani 1 1 d . .
H7 H 0.4132 -0.2354 -0.0030 0.042 Uiso 1 1 calc R .
C8 C 0.6331(3) -0.3085(2) 0.0421(2) 0.0365(7) Uani 1 1 d . .
H8B H 0.6576 -0.2532 0.0265 0.055 Uiso 1 1 calc GR .
H8C H 0.6994 -0.3666 0.0229 0.055 Uiso 1 1 calc GR .
H8A H 0.5916 -0.3053 0.1099 0.055 Uiso 1 1 calc GR .
C9 C 0.5651(3) -0.4002(2) -0.0385(2) 0.0414(7) Uani 1 1 d . .
H9A H 0.5448 -0.4373 0.0157 0.062 Uiso 1 1 calc GR .
H9B H 0.6418 -0.4346 -0.0823 0.062 Uiso 1 1 calc GR .
H9C H 0.5119 -0.3902 -0.0703 0.062 Uiso 1 1 calc GR .
C10 C 0.25465(19) 0.30260(16) 0.31446(16) 0.0164(5) Uani 1 1 d . .
C11 C 0.1910(2) 0.37851(19) 0.3826(2) 0.0298(6) Uani 1 1 d . .
H11 H 0.1997 0.3741 0.4414 0.036 Uiso 1 1 calc R .
C12 C 0.1152(3) 0.4605(2) 0.3662(2) 0.0364(7) Uani 1 1 d . .
H12 H 0.0737 0.5116 0.4133 0.044 Uiso 1 1 calc R .
C13 C 0.1000(2) 0.46780(19) 0.2824(2) 0.0314(6) Uani 1 1 d . .
H13 H 0.0474 0.5234 0.2715 0.038 Uiso 1 1 calc R .
C14 C 0.1616(2) 0.3939(2) 0.2141(2) 0.0359(7) Uani 1 1 d . .
H14 H 0.1515 0.3988 0.1558 0.043 Uiso 1 1 calc R .
C15 C 0.2383(2) 0.3122(2) 0.22969(18) 0.0283(6) Uani 1 1 d . .
H15 H 0.2805 0.2621 0.1816 0.034 Uiso 1 1 calc R .
C16 C 0.12736(18) 0.06927(16) 0.41031(15) 0.0156(4) Uani 1 1 d . .
C17 C 0.0610(2) 0.15287(18) 0.46909(18) 0.0229(5) Uani 1 1 d . .
H17 H 0.0964 0.1864 0.4912 0.027 Uiso 1 1 calc R .
C18 C -0.0559(2) 0.18738(19) 0.4955(2) 0.0285(6) Uani 1 1 d . .
H18 H -0.0999 0.2436 0.5359 0.034 Uiso 1 1 calc R .
C19 C -0.1079(2) 0.1395(2) 0.4627(2) 0.0302(6) Uani 1 1 d . .
H19 H -0.1878 0.1627 0.4811 0.036 Uiso 1 1 calc R .
C20 C -0.0440(2) 0.0582(2) 0.40319(19) 0.0269(6) Uani 1 1 d . .
H20 H -0.0797 0.0263 0.3796 0.032 Uiso 1 1 calc R .
C21 C 0.0731(2) 0.02282(18) 0.37781(17) 0.0204(5) Uani 1 1 d . .
H21 H 0.1163 -0.0338 0.3378 0.025 Uiso 1 1 calc R .
C22 C 0.65439(19) 0.25926(16) 0.18613(15) 0.0145(4) Uani 1 1 d . .
C23 C 0.7464(2) 0.23346(18) 0.10064(17) 0.0210(5) Uani 1 1 d . .
H23 H 0.7888 0.1682 0.0825 0.025 Uiso 1 1 calc R .
C24 C 0.7774(2) 0.3016(2) 0.04134(19) 0.0284(6) Uani 1 1 d . .
H24 H 0.8396 0.2826 -0.0169 0.034 Uiso 1 1 calc R .
C25 C 0.7171(2) 0.39687(19) 0.0677(2) 0.0272(6) Uani 1 1 d . .
H25 H 0.7386 0.4434 0.0278 0.033 Uiso 1 1 calc R .
C26 C 0.6254(2) 0.42482(18) 0.15205(19) 0.0254(5) Uani 1 1 d . .
H26 H 0.5840 0.4903 0.1701 0.030 Uiso 1 1 calc R .
C27 C 0.5945(2) 0.35622(17) 0.21020(17) 0.0203(5) Uani 1 1 d . .
H27 H 0.5312 0.3758 0.2677 0.024 Uiso 1 1 calc R .
C28 C 0.90052(19) -0.06696(17) 0.20759(16) 0.0170(5) Uani 1 1 d . .
C29 C 0.9606(2) -0.02403(19) 0.13433(18) 0.0250(5) Uani 1 1 d . .
H29 H 0.9210 0.0230 0.1035 0.030 Uiso 1 1 calc R .
C30 C 1.0773(2) -0.0484(2) 0.1051(2) 0.0315(6) Uani 1 1 d . .
H30 H 1.1164 -0.0180 0.0549 0.038 Uiso 1 1 calc R .
C31 C 1.1360(2) -0.1162(2) 0.1487(2) 0.0322(6) Uani 1 1 d . .
H31 H 1.2155 -0.1325 0.1290 0.039 Uiso 1 1 calc R .
C32 C 1.0789(2) -0.1609(2) 0.2214(2) 0.0340(6) Uani 1 1 d . .
H32 H 1.1192 -0.2082 0.2515 0.041 Uiso 1 1 calc R .
C33 C 0.9627(2) -0.1362(2) 0.25002(18) 0.0266(6) Uani 1 1 d . .
H33 H 0.9242 -0.1672 0.2999 0.032 Uiso 1 1 calc R .
C34 C 0.77812(19) -0.31641(16) 0.20612(15) 0.0151(4) Uani 1 1 d . .
C35 C 0.8907(2) -0.32445(18) 0.15532(17) 0.0211(5) Uani 1 1 d . .
H35 H 0.9118 -0.2696 0.1501 0.025 Uiso 1 1 calc R .
C36 C 0.9725(2) -0.41076(19) 0.11219(18) 0.0280(6) Uani 1 1 d . .
H36 H 1.0484 -0.4144 0.0779 0.034 Uiso 1 1 calc R .
C37 C 0.9429(2) -0.49118(19) 0.11942(18) 0.0275(6) Uani 1 1 d . .
H37 H 0.9983 -0.5503 0.0899 0.033 Uiso 1 1 calc R .
C38 C 0.8327(2) -0.48533(18) 0.16952(19) 0.0278(6) Uani 1 1 d . .
H38 H 0.8124 -0.5407 0.1749 0.033 Uiso 1 1 calc R .
C39 C 0.7511(2) -0.39896(18) 0.21227(17) 0.0219(5) Uani 1 1 d . .
H39 H 0.6754 -0.3961 0.2463 0.026 Uiso 1 1 calc R .
C40 C 0.38378(18) -0.27630(16) 0.30834(15) 0.0147(4) Uani 1 1 d . .
C41 C 0.3732(2) -0.35173(17) 0.36556(17) 0.0215(5) Uani 1 1 d . .
H41 H 0.3856 -0.3530 0.4226 0.026 Uiso 1 1 calc R .
C42 C 0.3450(2) -0.42428(19) 0.34077(19) 0.0279(6) Uani 1 1 d . .
H42 H 0.3383 -0.4744 0.3807 0.033 Uiso 1 1 calc R .
C43 C 0.3265(2) -0.42410(19) 0.25768(19) 0.0277(6) Uani 1 1 d . .
H43 H 0.3067 -0.4736 0.2408 0.033 Uiso 1 1 calc R .
C44 C 0.3374(2) -0.3507(2) 0.19956(19) 0.0284(6) Uani 1 1 d . .
H44 H 0.3253 -0.3502 0.1424 0.034 Uiso 1 1 calc R .
C45 C 0.3658(2) -0.27818(18) 0.22453(17) 0.0210(5) Uani 1 1 d . .
H45 H 0.3731 -0.2286 0.1839 0.025 Uiso 1 1 calc R .
O14 O 0.1200(8) 0.3276(7) 0.6044(7) 0.054(2) Uani 0.25 1 d . P
H14A H 0.1896 0.2973 0.5743 0.081 Uiso 0.25 1 d R P
H14B H 0.0715 0.3021 0.6080 0.081 Uiso 0.25 1 d R P

loop_
_atom_site_aniso_label
_atom_site_aniso_U_11
_atom_site_aniso_U_22
_atom_site_aniso_U_33
_atom_site_aniso_U_23
_atom_site_aniso_U_13
_atom_site_aniso_U_12
Cs1 0.02038(9) 0.02042(9) 0.00798(8) 0.00127(6) -0.00391(6) -0.00311(6)
Cu1 0.01494(16) 0.01261(16) 0.00451(15) 0.00114(12) -0.00276(12) -0.00501(12)
Cu2 0.01425(16) 0.01212(16) 0.00487(15) 0.00078(12) -0.00256(12) -0.00395(12)
Si1 0.0148(3) 0.0133(3) 0.0056(3) 0.0021(2) -0.0025(2) -0.0051(2)
Si2 0.0149(3) 0.0130(3) 0.0050(3) 0.0006(2) -0.0023(2) -0.0045(2)
Si3 0.0145(3) 0.0133(3) 0.0050(3) 0.0004(2) -0.0021(2) -0.0048(2)
Si4 0.0140(3) 0.0130(3) 0.0060(3) -0.0002(2) -0.0027(2) -0.0045(2)
Si5 0.0137(3) 0.0133(3) 0.0063(3) 0.0014(2) -0.0035(2) -0.0044(2)
Si6 0.0153(3) 0.0144(3) 0.0061(3) 0.0021(2) -0.0035(2) -0.0057(2)
Na1 0.0173(4) 0.0146(4) 0.0089(4) 0.0012(3) -0.0042(3) -0.0054(3)
O1 0.0168(7) 0.0136(7) 0.0057(7) -0.0004(6) -0.0029(6) -0.0038(6)
O2 0.0185(8) 0.0154(8) 0.0074(7) 0.0010(6) -0.0043(6) -0.0056(6)
O3 0.0243(8) 0.0146(8) 0.0052(7) 0.0003(6) -0.0040(6) -0.0074(6)
O4 0.0216(8) 0.0173(8) 0.0067(7) 0.0019(6) -0.0051(6) -0.0092(6)
O5 0.0180(7) 0.0152(8) 0.0062(7) 0.0005(6) -0.0032(6) -0.0067(6)
O6 0.0164(8) 0.0218(8) 0.0066(7) 0.0004(6) -0.0023(6) -0.0076(6)
O7 0.0187(8) 0.0146(8) 0.0087(7) 0.0007(6) -0.0063(6) -0.0042(6)
O8 0.0224(8) 0.0140(8) 0.0084(7) 0.0018(6) -0.0078(6) -0.0068(6)
O9 0.0179(7) 0.0146(8) 0.0083(7) 0.0006(6) -0.0035(6) -0.0071(6)
O10 0.0192(8) 0.0136(8) 0.0070(7) 0.0017(6) -0.0027(6) -0.0042(6)
O11 0.0165(8) 0.0224(8) 0.0084(7) 0.0041(6) -0.0038(6) -0.0082(6)
O12 0.0232(8) 0.0169(8) 0.0069(7) 0.0028(6) -0.0056(6) -0.0090(6)
O13 0.0462(12) 0.0183(10) 0.0332(11) -0.0048(8) -0.0031(9) -0.0083(8)
O15 0.0246(10) 0.0677(15) 0.0201(10) -0.0019(10) -0.0019(8) 0.0033(10)
O16 0.0817(17) 0.0262(11) 0.0381(12) 0.0114(10) -0.0345(12) -0.0223(11)
N1 0.0249(11) 0.0225(11) 0.0210(11) -0.0001(9) -0.0042(8) -0.0069(9)
N2 0.0268(12) 0.0329(13) 0.0170(11) 0.0055(9) -0.0024(9) -0.0029(10)
N3 0.0437(13) 0.0262(12) 0.0215(11) 0.0039(9) -0.0180(10) -0.0166(10)
C1 0.0275(13) 0.0227(14) 0.0235(13) 0.0027(11) -0.0038(10) -0.0087(11)
C2 0.0410(16) 0.0244(14) 0.0291(15) -0.0015(12) -0.0131(12) -0.0064(12)
C3 0.0347(16) 0.060(2) 0.0368(17) -0.0054(15) -0.0126(13) -0.0203(15)
C4 0.0293(14) 0.0417(16) 0.0135(12) 0.0031(12) -0.0051(11) -0.0050(12)
C5 0.0329(16) 0.0439(19) 0.0351(18) 0.0046(15) 0.0048(13) 0.0007(14)
C6 0.0403(17) 0.056(2) 0.0291(16) 0.0116(15) -0.0164(13) -0.0072(15)
C7 0.0554(19) 0.0357(17) 0.0258(15) 0.0099(13) -0.0246(13) -0.0205(14)
C8 0.0398(16) 0.0456(18) 0.0298(15) -0.0041(13) -0.0190(13) -0.0138(14)
C9 0.063(2) 0.0289(16) 0.0462(18) 0.0009(14) -0.0297(16) -0.0221(15)
C10 0.0181(11) 0.0183(12) 0.0132(11) 0.0048(9) -0.0051(9) -0.0082(9)
C11 0.0345(14) 0.0253(14) 0.0266(14) -0.0044(11) -0.0153(11) -0.0013(11)
C12 0.0357(15) 0.0242(14) 0.0402(17) -0.0049(12) -0.0137(13) 0.0014(12)
C13 0.0217(13) 0.0256(14) 0.0423(17) 0.0134(12) -0.0127(12) -0.0034(11)
C14 0.0344(15) 0.0443(17) 0.0247(14) 0.0108(13) -0.0159(12) -0.0042(13)
C15 0.0312(14) 0.0295(14) 0.0182(13) 0.0007(11) -0.0116(10) -0.0004(11)
C16 0.0164(11) 0.0184(11) 0.0109(11) 0.0059(9) -0.0045(8) -0.0062(9)
C17 0.0206(12) 0.0229(13) 0.0223(13) 0.0036(10) -0.0057(10) -0.0069(10)
C18 0.0218(13) 0.0229(13) 0.0286(14) 0.0040(11) -0.0014(10) -0.0021(10)
C19 0.0162(12) 0.0398(16) 0.0315(15) 0.0182(13) -0.0073(11) -0.0102(11)
C20 0.0255(13) 0.0381(16) 0.0251(13) 0.0140(12) -0.0137(11) -0.0176(12)
C21 0.0241(12) 0.0244(13) 0.0141(11) 0.0059(10) -0.0078(9) -0.0098(10)
C22 0.0178(11) 0.0174(11) 0.0114(11) 0.0020(9) -0.0076(9) -0.0076(9)
C23 0.0248(12) 0.0191(12) 0.0157(12) 0.0034(10) -0.0035(9) -0.0081(10)
C24 0.0281(13) 0.0327(15) 0.0193(13) 0.0081(11) -0.0004(10) -0.0145(11)
C25 0.0306(14) 0.0251(14) 0.0284(14) 0.0148(11) -0.0099(11) -0.0160(11)
C26 0.0300(13) 0.0173(12) 0.0298(14) 0.0063(11) -0.0115(11) -0.0095(10)
C27 0.0220(12) 0.0216(12) 0.0154(11) 0.0047(10) -0.0047(9) -0.0082(10)
C28 0.0179(11) 0.0204(12) 0.0122(11) -0.0030(9) -0.0045(9) -0.0065(9)
C29 0.0238(12) 0.0267(14) 0.0225(13) 0.0040(11) -0.0060(10) -0.0094(11)
C30 0.0237(13) 0.0385(16) 0.0272(14) -0.0009(12) -0.0005(11) -0.0140(12)
C31 0.0166(12) 0.0462(17) 0.0287(14) -0.0111(13) -0.0051(11) -0.0061(12)
C32 0.0238(13) 0.0438(17) 0.0281(15) -0.0021(13) -0.0119(11) -0.0007(12)
C33 0.0214(12) 0.0329(15) 0.0190(13) 0.0033(11) -0.0050(10) -0.0043(11)
C34 0.0217(11) 0.0158(11) 0.0067(10) 0.0004(9) -0.0056(8) -0.0045(9)
C35 0.0220(12) 0.0200(12) 0.0168(12) -0.0006(10) -0.0032(9) -0.0059(10)
C36 0.0217(12) 0.0276(14) 0.0233(13) -0.0034(11) -0.0027(10) -0.0001(11)
C37 0.0333(14) 0.0209(13) 0.0203(13) -0.0048(10) -0.0124(11) 0.0041(11)
C38 0.0415(16) 0.0182(13) 0.0267(14) 0.0015(11) -0.0173(12) -0.0090(11)
C39 0.0268(12) 0.0211(13) 0.0179(12) 0.0027(10) -0.0081(10) -0.0087(10)
C40 0.0125(10) 0.0162(11) 0.0128(11) -0.0018(9) -0.0025(8) -0.0037(8)
C41 0.0266(12) 0.0200(12) 0.0153(11) 0.0000(10) -0.0042(9) -0.0088(10)
C42 0.0345(14) 0.0225(13) 0.0240(13) -0.0010(11) -0.0036(11) -0.0140(11)
C43 0.0264(13) 0.0238(13) 0.0309(14) -0.0104(11) -0.0043(11) -0.0114(11)
C44 0.0288(13) 0.0351(15) 0.0242(13) -0.0087(12) -0.0129(11) -0.0092(12)
C45 0.0242(12) 0.0237(13) 0.0169(12) 0.0015(10) -0.0091(10) -0.0087(10)
O14 0.039(5) 0.059(6) 0.049(6) 0.001(5) -0.014(4) -0.001(4)

loop_
_atom_type_symbol
_atom_type_description
_atom_type_scat_dispersion_real
_atom_type_scat_dispersion_imag
_atom_type_scat_source
C C 0.0181 0.0091 'International Tables Vol C Tables 4.2.6.8 and 6.1.1.4'
H H 0.0000 0.0000 'International Tables Vol C Tables 4.2.6.8 and 6.1.1.4'
Cs Cs -0.7457 7.9052 'International Tables Vol C Tables 4.2.6.8 and 6.1.1.4'
Cu Cu -1.9646 0.5888 'International Tables Vol C Tables 4.2.6.8 and 6.1.1.4'
N N 0.0311 0.0180 'International Tables Vol C Tables 4.2.6.8 and 6.1.1.4'
Na Na 0.1353 0.1239 'International Tables Vol C Tables 4.2.6.8 and 6.1.1.4'
O O 0.0492 0.0322 'International Tables Vol C Tables 4.2.6.8 and 6.1.1.4'
Si Si 0.2541 0.3302 'International Tables Vol C Tables 4.2.6.8 and 6.1.1.4'

loop_
_geom_angle_atom_site_label_1
_geom_angle_atom_site_label_2
_geom_angle_atom_site_label_3
_geom_angle
_geom_angle_site_symmetry_1
_geom_angle_site_symmetry_3
O5 Cs1 Si5 88.89(3) . .
O5 Cs1 O6 46.48(4) . .
O5 Cs1 O7 84.35(4) . .
O5 Cs1 O10 45.26(4) . .
O5 Cs1 O11 80.93(4) . .
O5 Cs1 C7 118.80(5) . 2_655
O6 Cs1 Si5 62.27(3) . .
O6 Cs1 O7 45.11(4) . .
O6 Cs1 O10 86.35(4) . .
O6 Cs1 O11 102.00(4) . .
O6 Cs1 C7 160.16(5) . 2_655
O7 Cs1 Si5 23.98(3) . .
O7 Cs1 O10 104.58(3) . .
O7 Cs1 O11 87.53(3) . .
O7 Cs1 C7 132.05(6) . 2_655
O9 Cs1 Si5 23.09(3) . .
O9 Cs1 O5 95.77(4) . .
O9 Cs1 O6 82.20(4) . .
O9 Cs1 O7 46.99(4) . .
O9 Cs1 O10 81.07(4) . .
O9 Cs1 O11 45.10(4) . .
O9 Cs1 O15 75.81(5) . .
O9 Cs1 C7 87.12(5) . 2_655
O10 Cs1 Si5 91.64(3) . .
O10 Cs1 C7 75.47(5) . 2_655
O11 Cs1 Si5 64.95(3) . .
O11 Cs1 O10 43.39(3) . .
O11 Cs1 C7 59.17(5) . 2_655
O15 Cs1 Si5 170.23(5) 2_655 .
O15 Cs1 Si5 80.41(4) . .
O15 Cs1 O5 168.66(5) . .
O15 Cs1 O5 91.29(5) 2_655 .
O15 Cs1 O6 111.39(5) 2_655 .
O15 Cs1 O6 123.66(5) . .
O15 Cs1 O7 146.43(6) 2_655 .
O15 Cs1 O7 84.33(5) . .
O15 Cs1 O9 165.83(6) 2_655 .
O15 Cs1 O10 138.11(5) . .
O15 Cs1 O10 95.42(5) 2_655 .
O15 Cs1 O11 97.77(5) . .
O15 Cs1 O11 124.70(6) 2_655 .
O15 Cs1 O15 98.61(5) 2_655 .
O15 Cs1 O16 66.08(7) 2_655 2_655
O15 Cs1 O16 65.17(7) 2_655 .
O15 Cs1 C7 78.72(7) 2_655 2_655
O15 Cs1 C7 68.99(7) . 2_655
O16 Cs1 Si5 106.09(5) . .
O16 Cs1 Si5 121.18(5) 2_655 .
O16 Cs1 O5 126.16(5) 2_655 .
O16 Cs1 O5 116.10(5) . .
O16 Cs1 O6 86.48(5) . .
O16 Cs1 O6 172.63(5) 2_655 .
O16 Cs1 O7 140.38(6) 2_655 .
O16 Cs1 O7 86.96(5) . .
O16 Cs1 O9 121.59(6) . .
O16 Cs1 O9 99.93(5) 2_655 .
O16 Cs1 O10 87.02(5) 2_655 .
O16 Cs1 O10 154.94(5) . .
O16 Cs1 O11 161.44(5) . .
O16 Cs1 O11 75.17(5) 2_655 .
O16 Cs1 O15 64.05(6) . .
O16 Cs1 O15 63.68(7) 2_655 .
O16 Cs1 O16 98.23(5) 2_655 .
O16 Cs1 C7 113.36(5) . 2_655
O16 Cs1 C7 16.01(6) 2_655 2_655
C7 Cs1 Si5 109.68(5) 2_655 .
Cu2 Cu1 Na1 144.70(2) . 2_656
O3 Cu1 Cu2 40.66(4) . .
O3 Cu1 Na1 133.79(5) . 2_656
O4 Cu1 Cu2 132.87(5) . .
O4 Cu1 Na1 48.32(5) . 2_656
O4 Cu1 O3 95.03(6) . .
O4 Cu1 O8 174.02(6) . 2_656
O4 Cu1 O12 89.31(7) . 2_656
O8 Cu1 Cu2 41.19(4) 2_656 .
O8 Cu1 Na1 135.97(5) 2_656 2_656
O8 Cu1 O3 79.10(6) 2_656 .
O12 Cu1 Cu2 134.04(5) 2_656 .
O12 Cu1 Na1 48.13(5) 2_656 2_656
O12 Cu1 O3 174.36(7) 2_656 .
O12 Cu1 O8 96.49(6) 2_656 2_656
Cu1 Cu2 Na1 134.54(2) . .
O1 Cu2 Cu1 131.15(5) . .
O1 Cu2 Na1 51.16(5) . .
O1 Cu2 O2 91.32(6) . .
O1 Cu2 O3 171.37(6) . .
O1 Cu2 O8 94.69(6) . 2_656
O2 Cu2 Cu1 132.78(5) . .
O2 Cu2 Na1 53.07(5) . .
O2 Cu2 O3 94.92(6) . .
O2 Cu2 O8 173.49(6) . 2_656
O3 Cu2 Cu1 40.88(4) . .
O3 Cu2 Na1 129.60(5) . .
O3 Cu2 O8 78.85(6) . 2_656
O8 Cu2 Cu1 40.71(4) 2_656 .
O8 Cu2 Na1 130.04(5) 2_656 .
O2 Si1 Cs1 135.50(6) . .
O2 Si1 O10 113.19(8) . .
O2 Si1 O11 113.30(8) . .
O2 Si1 C22 112.90(9) . .
O10 Si1 Cs1 53.45(6) . .
O10 Si1 C22 105.99(9) . .
O11 Si1 Cs1 52.84(6) . .
O11 Si1 O10 106.02(8) . .
O11 Si1 C22 104.72(9) . .
C22 Si1 Cs1 111.59(7) . .
O3 Si2 Cs1 115.65(6) . .
O3 Si2 O5 109.14(8) . .
O3 Si2 O10 110.11(8) . .
O3 Si2 C28 110.79(9) . .
O5 Si2 Cs1 49.28(5) . .
O5 Si2 C28 109.73(9) . .
O10 Si2 Cs1 59.69(6) . .
O10 Si2 O5 107.94(8) . .
O10 Si2 C28 109.08(9) . .
C28 Si2 Cs1 133.21(7) . .
Na1 Si3 Cs1 129.19(2) 2_656 .
O4 Si3 Cs1 135.42(6) . .
O4 Si3 Na1 34.34(6) . 2_656
O4 Si3 O5 112.27(8) . .
O4 Si3 O6 113.05(8) . .
O4 Si3 C34 109.45(9) . .
O5 Si3 Cs1 51.24(5) . .
O5 Si3 Na1 141.13(6) . 2_656
O5 Si3 C34 107.17(9) . .
O6 Si3 Cs1 55.35(6) . .
O6 Si3 Na1 83.57(6) . 2_656
O6 Si3 O5 106.18(8) . .
O6 Si3 C34 108.47(9) . .
C34 Si3 Cs1 115.01(7) . .
C34 Si3 Na1 104.86(7) . 2_656
Na1 Si4 Cs1 125.43(2) 2_656 .
O1 Si4 Cs1 136.79(6) 2_656 .
O1 Si4 Na1 34.06(6) 2_656 2_656
O1 Si4 O6 113.75(8) 2_656 .
O1 Si4 O7 113.18(8) 2_656 .
O1 Si4 C40 110.44(9) 2_656 .
O6 Si4 Cs1 51.81(6) . .
O6 Si4 Na1 83.07(6) . 2_656
O6 Si4 O7 104.86(8) . .
O6 Si4 C40 106.64(9) . .
O7 Si4 Cs1 53.54(5) . .
O7 Si4 Na1 139.34(6) . 2_656
O7 Si4 C40 107.50(9) . .
C40 Si4 Cs1 112.75(7) . .
C40 Si4 Na1 108.07(7) . 2_656
O7 Si5 Cs1 59.01(6) . .
O7 Si5 O9 107.55(8) . .
O7 Si5 C16 110.57(10) . .
O8 Si5 Cs1 120.25(6) . .
O8 Si5 O7 109.67(8) . .
O8 Si5 O9 109.48(8) . .
O8 Si5 C16 112.28(9) . .
O9 Si5 Cs1 48.76(5) . .
O9 Si5 C16 107.15(9) . .
C16 Si5 Cs1 126.88(7) . .
Na1 Si6 Cs1 131.41(2) . .
O9 Si6 Cs1 45.21(5) . .
O9 Si6 Na1 139.19(6) . .
O9 Si6 C10 108.84(9) . .
O11 Si6 Cs1 59.61(6) . .
O11 Si6 Na1 83.97(6) . .
O11 Si6 O9 104.30(8) . .
O11 Si6 C10 107.61(9) . .
O12 Si6 Cs1 135.18(6) . .
O12 Si6 Na1 34.02(6) . .
O12 Si6 O9 112.25(8) . .
O12 Si6 O11 113.87(8) . .
O12 Si6 C10 109.69(10) . .
C10 Si6 Cs1 114.39(8) . .
C10 Si6 Na1 106.24(8) . .
Cu1 Na1 Si3 57.764(17) 2_656 2_656
Cu1 Na1 Si4 92.83(2) 2_656 2_656
Cu1 Na1 Si6 57.813(18) 2_656 .
Cu2 Na1 Cu1 80.75(2) . 2_656
Cu2 Na1 Si3 92.05(2) . 2_656
Cu2 Na1 Si4 58.369(18) . 2_656
Cu2 Na1 Si6 90.96(2) . .
Si3 Na1 Si4 52.352(17) 2_656 2_656
Si6 Na1 Si3 113.95(3) . 2_656
Si6 Na1 Si4 142.03(3) . 2_656
O1 Na1 Cu1 97.60(5) . 2_656
O1 Na1 Cu2 39.13(4) . .
O1 Na1 Si3 71.87(4) . 2_656
O1 Na1 Si4 22.29(4) . 2_656
O1 Na1 Si6 129.58(5) . .
O1 Na1 O2 70.04(5) . .
O2 Na1 Cu1 98.48(5) . 2_656
O2 Na1 Cu2 39.45(4) . .
O2 Na1 Si3 131.09(5) . 2_656
O2 Na1 Si4 92.25(4) . 2_656
O2 Na1 Si6 71.41(4) . .
O4 Na1 Cu1 36.94(4) 2_656 2_656
O4 Na1 Cu2 94.33(5) 2_656 .
O4 Na1 Si3 22.48(4) 2_656 2_656
O4 Na1 Si4 71.12(4) 2_656 2_656
O4 Na1 Si6 91.54(5) 2_656 .
O4 Na1 O1 87.03(6) 2_656 .
O4 Na1 O2 127.43(6) 2_656 .
O12 Na1 Cu1 37.21(4) . 2_656
O12 Na1 Cu2 93.77(5) . .
O12 Na1 Si3 91.71(4) . 2_656
O12 Na1 Si4 128.76(5) . 2_656
O12 Na1 Si6 22.32(4) . .
O12 Na1 O1 126.35(6) . .
O12 Na1 O2 87.02(6) . .
O12 Na1 O4 69.25(6) . 2_656
O13 Na1 Cu1 137.31(6) . 2_656
O13 Na1 Cu2 140.02(7) . .
O13 Na1 Si3 99.77(6) . 2_656
O13 Na1 Si4 100.12(7) . 2_656
O13 Na1 Si6 117.74(7) . .
O13 Na1 O1 109.62(8) . .
O13 Na1 O2 121.20(7) . .
O13 Na1 O4 110.87(7) . 2_656
O13 Na1 O12 123.59(8) . .
Cu2 O1 Na1 89.71(6) . .
Si4 O1 Cu2 132.46(9) 2_656 .
Si4 O1 Na1 123.66(8) 2_656 .
Cu2 O2 Na1 87.48(6) . .
Si1 O2 Cu2 131.53(9) . .
Si1 O2 Na1 123.75(8) . .
Cu2 O3 Cu1 98.47(7) . .
Si2 O3 Cu1 129.71(9) . .
Si2 O3 Cu2 130.92(9) . .
Cu1 O4 Na1 94.74(6) . 2_656
Si3 O4 Cu1 134.38(9) . .
Si3 O4 Na1 123.18(8) . 2_656
Si2 O5 Cs1 108.43(7) . .
Si2 O5 Si3 129.58(9) . .
Si3 O5 Cs1 105.56(7) . .
Si3 O6 Cs1 101.24(7) . .
Si3 O6 Si4 138.82(10) . .
Si4 O6 Cs1 105.73(7) . .
Si4 O7 Cs1 103.66(7) . .
Si5 O7 Cs1 97.01(6) . .
Si5 O7 Si4 129.48(10) . .
Cu1 O8 Cu2 98.10(6) 2_656 2_656
Si5 O8 Cu1 129.24(9) . 2_656
Si5 O8 Cu2 132.61(9) . 2_656
Si5 O9 Cs1 108.15(7) . .
Si5 O9 Si6 129.41(10) . .
Si6 O9 Cs1 112.98(7) . .
Si1 O10 Cs1 104.69(7) . .
Si2 O10 Cs1 97.03(7) . .
Si2 O10 Si1 128.74(9) . .
Si1 O11 Cs1 105.56(7) . .
Si6 O11 Cs1 96.93(7) . .
Si6 O11 Si1 139.54(10) . .
Cu1 O12 Na1 94.66(6) 2_656 .
Si6 O12 Cu1 133.78(10) . 2_656
Si6 O12 Na1 123.66(8) . .
C1 O13 Na1 162.15(19) . .
Cs1 O15 Cs1 81.39(5) 2_655 .
C4 O15 Cs1 117.89(18) . .
C4 O15 Cs1 160.53(19) . 2_655
Cs1 O16 Cs1 81.77(5) 2_655 .
C7 O16 Cs1 151.84(19) . .
C7 O16 Cs1 120.47(17) . 2_655
C1 N1 C2 120.2(2) . .
C1 N1 C3 121.7(2) . .
C3 N1 C2 118.1(2) . .
C4 N2 C5 121.6(3) . .
C4 N2 C6 121.2(2) . .
C5 N2 C6 117.2(3) . .
C7 N3 C8 121.1(2) . .
C7 N3 C9 120.9(2) . .
C8 N3 C9 118.0(2) . .
O13 C1 N1 125.9(3) . .
O13 C1 H1 117.1 . .
N1 C1 H1 117.1 . .
N1 C2 H2A 109.5 . .
N1 C2 H2B 109.5 . .
N1 C2 H2C 109.5 . .
H2A C2 H2B 109.5 . .
H2A C2 H2C 109.5 . .
H2B C2 H2C 109.5 . .
N1 C3 H3C 109.5 . .
N1 C3 H3B 109.5 . .
N1 C3 H3A 109.5 . .
H3C C3 H3B 109.5 . .
H3C C3 H3A 109.5 . .
H3B C3 H3A 109.5 . .
O15 C4 N2 125.8(3) . .
O15 C4 H4 117.1 . .
N2 C4 H4 117.1 . .
N2 C5 H5A 109.5 . .
N2 C5 H5B 109.5 . .
N2 C5 H5C 109.5 . .
H5A C5 H5B 109.5 . .
H5A C5 H5C 109.5 . .
H5B C5 H5C 109.5 . .
N2 C6 H6A 109.5 . .
N2 C6 H6B 109.5 . .
N2 C6 H6C 109.5 . .
H6A C6 H6B 109.5 . .
H6A C6 H6C 109.5 . .
H6B C6 H6C 109.5 . .
Cs1 C7 H7 108.9 2_655 .
O16 C7 Cs1 43.53(14) . 2_655
O16 C7 N3 124.6(3) . .
O16 C7 H7 108.9 . .
N3 C7 Cs1 141.8(2) . 2_655
N3 C7 H7 108.9 . .
N3 C8 H8B 109.5 . .
N3 C8 H8C 109.5 . .
N3 C8 H8A 109.5 . .
H8B C8 H8C 109.5 . .
H8B C8 H8A 109.5 . .
H8C C8 H8A 109.5 . .
N3 C9 H9A 109.5 . .
N3 C9 H9B 109.5 . .
N3 C9 H9C 109.5 . .
H9A C9 H9B 109.5 . .
H9A C9 H9C 109.5 . .
H9B C9 H9C 109.5 . .
C11 C10 Si6 120.18(18) . .
C15 C10 Si6 122.68(19) . .
C15 C10 C11 117.1(2) . .
C10 C11 H11 119.3 . .
C12 C11 C10 121.4(3) . .
C12 C11 H11 119.3 . .
C11 C12 H12 119.9 . .
C13 C12 C11 120.3(3) . .
C13 C12 H12 119.9 . .
C12 C13 H13 120.3 . .
C12 C13 C14 119.5(2) . .
C14 C13 H13 120.3 . .
C13 C14 H14 119.7 . .
C13 C14 C15 120.5(3) . .
C15 C14 H14 119.7 . .
C10 C15 H15 119.4 . .
C14 C15 C10 121.2(3) . .
C14 C15 H15 119.4 . .
C17 C16 Si5 118.94(18) . .
C21 C16 Si5 122.96(18) . .
C21 C16 C17 118.1(2) . .
C16 C17 H17 119.5 . .
C18 C17 C16 120.9(2) . .
C18 C17 H17 119.5 . .
C17 C18 H18 120.1 . .
C19 C18 C17 119.8(3) . .
C19 C18 H18 120.1 . .
C18 C19 H19 119.9 . .
C20 C19 C18 120.2(2) . .
C20 C19 H19 119.9 . .
C19 C20 H20 120.0 . .
C19 C20 C21 120.0(2) . .
C21 C20 H20 120.0 . .
C16 C21 C20 121.0(2) . .
C16 C21 H21 119.5 . .
C20 C21 H21 119.5 . .
C23 C22 Si1 122.24(18) . .
C23 C22 C27 117.4(2) . .
C27 C22 Si1 120.36(17) . .
C22 C23 H23 119.3 . .
C24 C23 C22 121.4(2) . .
C24 C23 H23 119.3 . .
C23 C24 H24 120.1 . .
C25 C24 C23 119.7(2) . .
C25 C24 H24 120.1 . .
C24 C25 H25 119.9 . .
C24 C25 C26 120.3(2) . .
C26 C25 H25 119.9 . .
C25 C26 H26 120.3 . .
C25 C26 C27 119.5(2) . .
C27 C26 H26 120.3 . .
C22 C27 H27 119.1 . .
C26 C27 C22 121.7(2) . .
C26 C27 H27 119.1 . .
C29 C28 Si2 123.15(18) . .
C29 C28 C33 117.0(2) . .
C33 C28 Si2 119.86(18) . .
C28 C29 H29 119.2 . .
C28 C29 C30 121.6(2) . .
C30 C29 H29 119.2 . .
C29 C30 H30 120.0 . .
C31 C30 C29 120.1(3) . .
C31 C30 H30 120.0 . .
C30 C31 H31 120.1 . .
C30 C31 C32 119.8(2) . .
C32 C31 H31 120.1 . .
C31 C32 H32 120.2 . .
C31 C32 C33 119.6(3) . .
C33 C32 H32 120.2 . .
C28 C33 H33 119.0 . .
C32 C33 C28 121.9(2) . .
C32 C33 H33 119.0 . .
C35 C34 Si3 120.95(18) . .
C39 C34 Si3 121.52(18) . .
C39 C34 C35 117.2(2) . .
C34 C35 H35 119.2 . .
C36 C35 C34 121.7(2) . .
C36 C35 H35 119.2 . .
C35 C36 H36 120.1 . .
C37 C36 C35 119.7(2) . .
C37 C36 H36 120.1 . .
C36 C37 H37 120.1 . .
C38 C37 C36 119.8(2) . .
C38 C37 H37 120.1 . .
C37 C38 H38 119.8 . .
C37 C38 C39 120.4(2) . .
C39 C38 H38 119.8 . .
C34 C39 H39 119.4 . .
C38 C39 C34 121.3(2) . .
C38 C39 H39 119.4 . .
C41 C40 Si4 120.57(17) . .
C45 C40 Si4 122.35(18) . .
C45 C40 C41 117.1(2) . .
C40 C41 H41 119.2 . .
C42 C41 C40 121.5(2) . .
C42 C41 H41 119.2 . .
C41 C42 H42 119.8 . .
C41 C42 C43 120.3(2) . .
C43 C42 H42 119.8 . .
C42 C43 H43 120.4 . .
C44 C43 C42 119.3(2) . .
C44 C43 H43 120.4 . .
C43 C44 H44 119.9 . .
C45 C44 C43 120.3(2) . .
C45 C44 H44 119.9 . .
C40 C45 H45 119.2 . .
C44 C45 C40 121.5(2) . .
C44 C45 H45 119.2 . .
H14A O14 H14A 0.0 . .
H14A O14 H14B 119.1 . .
H14A O14 H14B 119.1 . .

loop_
_geom_bond_atom_site_label_1
_geom_bond_atom_site_label_2
_geom_bond_distance
_geom_bond_site_symmetry_2
Cs1 Si5 3.9723(6) .
Cs1 O5 3.2668(15) .
Cs1 O6 3.3849(16) .
Cs1 O7 3.4310(15) .
Cs1 O9 3.1435(15) .
Cs1 O10 3.5573(15) .
Cs1 O11 3.5436(16) .
Cs1 O15 3.195(2) .
Cs1 O15 3.045(2) 2_655
Cs1 O16 3.120(2) .
Cs1 O16 3.098(2) 2_655
Cs1 C7 3.877(3) 2_655
Cu1 Cu2 2.9503(4) .
Cu1 Na1 3.1255(9) 2_656
Cu1 O3 1.9521(15) .
Cu1 O4 1.8849(15) .
Cu1 O8 1.9438(15) 2_656
Cu1 O12 1.8967(15) 2_656
Cu2 Na1 3.0109(9) .
Cu2 O1 1.9001(15) .
Cu2 O2 1.9152(15) .
Cu2 O3 1.9434(15) .
Cu2 O8 1.9625(15) 2_656
Si1 O2 1.5937(15) .
Si1 O10 1.6493(16) .
Si1 O11 1.6370(16) .
Si1 C22 1.870(2) .
Si2 O3 1.6099(15) .
Si2 O5 1.6352(16) .
Si2 O10 1.6283(15) .
Si2 C28 1.862(2) .
Si3 Na1 3.4748(10) 2_656
Si3 O4 1.5872(15) .
Si3 O5 1.6503(15) .
Si3 O6 1.6347(16) .
Si3 C34 1.862(2) .
Si4 Na1 3.4857(10) 2_656
Si4 O1 1.5883(15) 2_656
Si4 O6 1.6454(15) .
Si4 O7 1.6531(15) .
Si4 C40 1.863(2) .
Si5 O7 1.6266(16) .
Si5 O8 1.6124(15) .
Si5 O9 1.6391(15) .
Si5 C16 1.859(2) .
Si6 Na1 3.4737(10) .
Si6 O9 1.6460(16) .
Si6 O11 1.6355(15) .
Si6 O12 1.5849(15) .
Si6 C10 1.870(2) .
Na1 Cu1 3.1256(9) 2_656
Na1 Si3 3.4749(10) 2_656
Na1 Si4 3.4857(10) 2_656
Na1 O1 2.3451(17) .
Na1 O2 2.4090(17) .
Na1 O4 2.3424(16) 2_656
Na1 O12 2.3350(17) .
Na1 O13 2.238(2) .
O1 Si4 1.5882(15) 2_656
O4 Na1 2.3423(16) 2_656
O8 Cu1 1.9437(15) 2_656
O8 Cu2 1.9624(15) 2_656
O12 Cu1 1.8967(15) 2_656
O13 C1 1.229(3) .
O15 Cs1 3.045(2) 2_655
O15 C4 1.215(4) .
O16 Cs1 3.098(2) 2_655
O16 C7 1.240(4) .
N1 C1 1.320(3) .
N1 C2 1.466(4) .
N1 C3 1.450(4) .
N2 C4 1.325(4) .
N2 C5 1.448(4) .
N2 C6 1.450(4) .
N3 C7 1.327(4) .
N3 C8 1.451(4) .
N3 C9 1.452(4) .
C1 H1 0.9500 .
C2 H2A 0.9800 .
C2 H2B 0.9800 .
C2 H2C 0.9800 .
C3 H3C 0.9800 .
C3 H3B 0.9800 .
C3 H3A 0.9800 .
C4 H4 0.9500 .
C5 H5A 0.9800 .
C5 H5B 0.9800 .
C5 H5C 0.9800 .
C6 H6A 0.9800 .
C6 H6B 0.9800 .
C6 H6C 0.9800 .
C7 Cs1 3.877(3) 2_655
C7 H7 1.0000 .
C8 H8B 0.9800 .
C8 H8C 0.9800 .
C8 H8A 0.9800 .
C9 H9A 0.9800 .
C9 H9B 0.9800 .
C9 H9C 0.9800 .
C10 C11 1.396(4) .
C10 C15 1.392(3) .
C11 H11 0.9500 .
C11 C12 1.391(4) .
C12 H12 0.9500 .
C12 C13 1.371(4) .
C13 H13 0.9500 .
C13 C14 1.376(5) .
C14 H14 0.9500 .
C14 C15 1.390(4) .
C15 H15 0.9500 .
C16 C17 1.404(4) .
C16 C21 1.392(3) .
C17 H17 0.9500 .
C17 C18 1.392(4) .
C18 H18 0.9500 .
C18 C19 1.385(4) .
C19 H19 0.9500 .
C19 C20 1.382(4) .
C20 H20 0.9500 .
C20 C21 1.396(4) .
C21 H21 0.9500 .
C22 C23 1.397(3) .
C22 C27 1.399(3) .
C23 H23 0.9500 .
C23 C24 1.396(3) .
C24 H24 0.9500 .
C24 C25 1.383(4) .
C25 H25 0.9500 .
C25 C26 1.386(4) .
C26 H26 0.9500 .
C26 C27 1.393(3) .
C27 H27 0.9500 .
C28 C29 1.391(4) .
C28 C33 1.396(4) .
C29 H29 0.9500 .
C29 C30 1.393(4) .
C30 H30 0.9500 .
C30 C31 1.373(4) .
C31 H31 0.9500 .
C31 C32 1.385(4) .
C32 H32 0.9500 .
C32 C33 1.387(4) .
C33 H33 0.9500 .
C34 C35 1.398(3) .
C34 C39 1.395(3) .
C35 H35 0.9500 .
C35 C36 1.391(4) .
C36 H36 0.9500 .
C36 C37 1.382(4) .
C37 H37 0.9500 .
C37 C38 1.377(4) .
C38 H38 0.9500 .
C38 C39 1.389(4) .
C39 H39 0.9500 .
C40 C41 1.405(3) .
C40 C45 1.401(3) .
C41 H41 0.9500 .
C41 C42 1.384(4) .
C42 H42 0.9500 .
C42 C43 1.390(4) .
C43 H43 0.9500 .
C43 C44 1.389(4) .
C44 H44 0.9500 .
C44 C45 1.387(4) .
C45 H45 0.9500 .
O14 H14A 0.8499 .
O14 H14A 0.8499 .
O14 H14B 0.8502 .

loop_
_geom_torsion_atom_site_label_1
_geom_torsion_atom_site_label_2
_geom_torsion_atom_site_label_3
_geom_torsion_atom_site_label_4
_geom_torsion
_geom_torsion_site_symmetry_1
_geom_torsion_site_symmetry_4
Cs1 Si1 O2 Cu2 38.27(16) . .
Cs1 Si1 O2 Na1 -83.14(11) . .
Cs1 Si1 O10 Si2 -111.87(13) . .
Cs1 Si1 O11 Si6 121.31(18) . .
Cs1 Si1 C22 C23 -58.8(2) . .
Cs1 Si1 C22 C27 118.94(17) . .
Cs1 Si2 O3 Cu1 92.94(11) . .
Cs1 Si2 O3 Cu2 -100.33(11) . .
Cs1 Si2 O5 Si3 -129.96(15) . .
Cs1 Si2 O10 Si1 115.24(13) . .
Cs1 Si2 C28 C29 53.6(2) . .
Cs1 Si2 C28 C33 -128.31(18) . .
Cs1 Si3 O4 Cu1 -44.72(17) . .
Cs1 Si3 O4 Na1 96.36(10) . 2_656
Cs1 Si3 O5 Si2 130.99(14) . .
Cs1 Si3 O6 Si4 -130.31(18) . .
Cs1 Si3 C34 C35 86.53(19) . .
Cs1 Si3 C34 C39 -100.59(18) . .
Cs1 Si4 O6 Si3 129.01(18) . .
Cs1 Si4 O7 Si5 -111.28(14) . .
Cs1 Si4 C40 C41 165.37(16) . .
Cs1 Si4 C40 C45 -14.1(2) . .
Cs1 Si5 O7 Si4 114.18(13) . .
Cs1 Si5 O8 Cu1 90.70(11) . 2_656
Cs1 Si5 O8 Cu2 -92.38(12) . 2_656
Cs1 Si5 O9 Si6 -143.24(15) . .
Cs1 Si5 C16 C17 -120.12(17) . .
Cs1 Si5 C16 C21 60.4(2) . .
Cs1 Si6 O9 Si5 141.85(16) . .
Cs1 Si6 O11 Si1 -123.99(18) . .
Cs1 Si6 O12 Cu1 -39.90(17) . 2_656
Cs1 Si6 O12 Na1 100.75(10) . .
Cs1 Si6 C10 C11 178.89(18) . .
Cs1 Si6 C10 C15 -0.6(2) . .
Cs1 O15 C4 N2 -4.2(10) 2_655 .
Cs1 O15 C4 N2 167.3(2) . .
Cs1 O16 C7 Cs1 -138.3(6) . 2_655
Cs1 O16 C7 N3 131.3(3) 2_655 .
Cs1 O16 C7 N3 -7.0(7) . .
Cu2 Cu1 O4 Si3 16.52(17) . .
Cu2 Cu1 O4 Na1 -131.64(4) . 2_656
Si1 C22 C23 C24 177.6(2) . .
Si1 C22 C27 C26 -178.37(19) . .
Si2 C28 C29 C30 177.6(2) . .
Si2 C28 C33 C32 -177.7(2) . .
Si3 C34 C35 C36 173.48(19) . .
Si3 C34 C39 C38 -173.22(19) . .
Si4 C40 C41 C42 179.9(2) . .
Si4 C40 C45 C44 -179.80(19) . .
Si5 C16 C17 C18 -178.38(19) . .
Si5 C16 C21 C20 179.27(18) . .
Si6 C10 C11 C12 -180.0(2) . .
Si6 C10 C15 C14 179.3(2) . .
Na1 Cu1 O4 Si3 148.16(16) 2_656 .
Na1 Si3 O4 Cu1 -141.1(2) 2_656 .
Na1 Si3 O5 Cs1 -107.18(8) 2_656 .
Na1 Si3 O5 Si2 23.82(18) 2_656 .
Na1 Si3 O6 Cs1 148.32(5) 2_656 .
Na1 Si3 O6 Si4 18.01(15) 2_656 .
Na1 Si3 C34 C35 -125.77(18) 2_656 .
Na1 Si3 C34 C39 47.1(2) 2_656 .
Na1 Si4 O6 Cs1 -146.99(5) 2_656 .
Na1 Si4 O6 Si3 -17.97(15) 2_656 .
Na1 Si4 O7 Cs1 104.23(7) 2_656 .
Na1 Si4 O7 Si5 -7.05(18) 2_656 .
Na1 Si4 C40 C41 22.4(2) 2_656 .
Na1 Si4 C40 C45 -157.03(17) 2_656 .
Na1 Si6 O9 Cs1 -106.05(8) . .
Na1 Si6 O9 Si5 35.80(17) . .
Na1 Si6 O11 Cs1 146.41(4) . .
Na1 Si6 O11 Si1 22.42(15) . .
Na1 Si6 O12 Cu1 -140.7(2) . 2_656
Na1 Si6 C10 C11 -28.4(2) . .
Na1 Si6 C10 C15 152.1(2) . .
Na1 O13 C1 N1 -107.3(6) . .
O1 Si4 O6 Cs1 -131.84(7) 2_656 .
O1 Si4 O6 Si3 -2.83(19) 2_656 .
O1 Si4 O7 Cs1 132.03(7) 2_656 .
O1 Si4 O7 Si5 20.75(16) 2_656 .
O1 Si4 C40 C41 -13.6(2) 2_656 .
O1 Si4 C40 C45 166.91(18) 2_656 .
O2 Si1 O10 Cs1 130.41(7) . .
O2 Si1 O10 Si2 18.54(15) . .
O2 Si1 O11 Cs1 -130.39(7) . .
O2 Si1 O11 Si6 -9.1(2) . .
O2 Si1 C22 C23 122.09(19) . .
O2 Si1 C22 C27 -60.2(2) . .
O3 Cu1 O4 Si3 -0.26(14) . .
O3 Cu1 O4 Na1 -148.42(6) . 2_656
O3 Si2 O5 Cs1 107.80(8) . .
O3 Si2 O5 Si3 -22.16(15) . .
O3 Si2 O10 Cs1 -108.66(7) . .
O3 Si2 O10 Si1 6.59(15) . .
O3 Si2 C28 C29 -133.7(2) . .
O3 Si2 C28 C33 44.4(2) . .
O4 Si3 O5 Cs1 -131.16(7) . .
O4 Si3 O5 Si2 -0.17(15) . .
O4 Si3 O6 Cs1 130.30(7) . .
O4 Si3 O6 Si4 -0.01(19) . .
O4 Si3 C34 C35 -90.1(2) . .
O4 Si3 C34 C39 82.8(2) . .
O5 Si2 O3 Cu1 39.77(14) . .
O5 Si2 O3 Cu2 -153.51(11) . .
O5 Si2 O10 Cs1 10.40(8) . .
O5 Si2 O10 Si1 125.64(12) . .
O5 Si2 C28 C29 105.7(2) . .
O5 Si2 C28 C33 -76.2(2) . .
O5 Si3 O4 Cu1 12.03(16) . .
O5 Si3 O4 Na1 153.12(9) . 2_656
O5 Si3 O6 Cs1 6.77(8) . .
O5 Si3 O6 Si4 -123.54(15) . .
O5 Si3 C34 C35 31.9(2) . .
O5 Si3 C34 C39 -155.22(18) . .
O6 Si3 O4 Cu1 -108.07(13) . .
O6 Si3 O4 Na1 33.01(13) . 2_656
O6 Si3 O5 Cs1 -7.15(8) . .
O6 Si3 O5 Si2 123.85(12) . .
O6 Si3 C34 C35 146.16(18) . .
O6 Si3 C34 C39 -41.0(2) . .
O6 Si4 O7 Cs1 7.49(8) . .
O6 Si4 O7 Si5 -103.79(13) . .
O6 Si4 C40 C41 110.42(19) . .
O6 Si4 C40 C45 -69.0(2) . .
O7 Si4 O6 Cs1 -7.67(8) . .
O7 Si4 O6 Si3 121.34(16) . .
O7 Si4 C40 C41 -137.55(18) . .
O7 Si4 C40 C45 43.0(2) . .
O7 Si5 O8 Cu1 155.58(10) . 2_656
O7 Si5 O8 Cu2 -27.50(15) . 2_656
O7 Si5 O9 Cs1 -5.49(9) . .
O7 Si5 O9 Si6 -148.72(11) . .
O7 Si5 C16 C17 173.84(17) . .
O7 Si5 C16 C21 -5.7(2) . .
O8 Si5 O7 Cs1 -114.17(7) . .
O8 Si5 O7 Si4 0.02(15) . .
O8 Si5 O9 Cs1 113.62(8) . .
O8 Si5 O9 Si6 -29.62(15) . .
O8 Si5 C16 C17 51.0(2) . .
O8 Si5 C16 C21 -128.49(19) . .
O9 Si5 O7 Cs1 4.81(8) . .
O9 Si5 O7 Si4 118.99(12) . .
O9 Si5 O8 Cu1 37.80(14) . 2_656
O9 Si5 O8 Cu2 -145.28(11) . 2_656
O9 Si5 C16 C17 -69.23(19) . .
O9 Si5 C16 C21 111.28(19) . .
O9 Si6 O11 Cs1 7.08(7) . .
O9 Si6 O11 Si1 -116.91(16) . .
O9 Si6 O12 Cu1 8.16(16) . 2_656
O9 Si6 O12 Na1 148.81(9) . .
O9 Si6 C10 C11 130.4(2) . .
O9 Si6 C10 C15 -49.1(2) . .
O10 Si1 O2 Cu2 -22.49(15) . .
O10 Si1 O2 Na1 -143.90(9) . .
O10 Si1 O11 Cs1 -5.67(8) . .
O10 Si1 O11 Si6 115.64(16) . .
O10 Si1 C22 C23 -2.4(2) . .
O10 Si1 C22 C27 175.38(18) . .
O10 Si2 O3 Cu1 158.08(11) . .
O10 Si2 O3 Cu2 -35.19(15) . .
O10 Si2 O5 Cs1 -11.86(9) . .
O10 Si2 O5 Si3 -141.83(12) . .
O10 Si2 C28 C29 -12.3(2) . .
O10 Si2 C28 C33 165.76(19) . .
O11 Si1 O2 Cu2 98.26(13) . .
O11 Si1 O2 Na1 -23.15(13) . .
O11 Si1 O10 Cs1 5.62(8) . .
O11 Si1 O10 Si2 -106.25(13) . .
O11 Si1 C22 C23 -114.20(19) . .
O11 Si1 C22 C27 63.5(2) . .
O11 Si6 O9 Cs1 -8.62(9) . .
O11 Si6 O9 Si5 133.23(12) . .
O11 Si6 O12 Cu1 -110.06(13) . 2_656
O11 Si6 O12 Na1 30.59(13) . .
O11 Si6 C10 C11 -117.1(2) . .
O11 Si6 C10 C15 63.3(2) . .
O12 Cu1 O4 Si3 176.14(13) 2_656 .
O12 Cu1 O4 Na1 27.98(7) 2_656 2_656
O12 Si6 O9 Cs1 -132.37(8) . .
O12 Si6 O9 Si5 9.48(15) . .
O12 Si6 O11 Cs1 129.77(7) . .
O12 Si6 O11 Si1 5.8(2) . .
O12 Si6 C10 C11 7.2(2) . .
O12 Si6 C10 C15 -172.3(2) . .
C2 N1 C1 O13 -175.9(3) . .
C3 N1 C1 O13 4.0(4) . .
C5 N2 C4 O15 -178.4(3) . .
C6 N2 C4 O15 0.6(5) . .
C8 N3 C7 Cs1 54.9(4) . 2_655
C8 N3 C7 O16 -1.8(5) . .
C9 N3 C7 Cs1 -127.1(3) . 2_655
C9 N3 C7 O16 176.2(3) . .
C10 Si6 O9 Cs1 106.02(9) . .
C10 Si6 O9 Si5 -112.13(13) . .
C10 Si6 O11 Cs1 -108.42(9) . .
C10 Si6 O11 Si1 127.59(16) . .
C10 Si6 O12 Cu1 129.29(13) . 2_656
C10 Si6 O12 Na1 -90.06(12) . .
C10 C11 C12 C13 1.0(5) . .
C11 C10 C15 C14 -0.3(4) . .
C11 C12 C13 C14 -0.9(5) . .
C12 C13 C14 C15 0.2(5) . .
C13 C14 C15 C10 0.4(5) . .
C15 C10 C11 C12 -0.4(4) . .
C16 Si5 O7 Cs1 121.49(8) . .
C16 Si5 O7 Si4 -124.32(13) . .
C16 Si5 O8 Cu1 -81.08(14) . 2_656
C16 Si5 O8 Cu2 95.85(14) . 2_656
C16 Si5 O9 Cs1 -124.38(9) . .
C16 Si5 O9 Si6 92.38(14) . .
C16 C17 C18 C19 -0.7(4) . .
C17 C16 C21 C20 -0.2(3) . .
C17 C18 C19 C20 -0.6(4) . .
C18 C19 C20 C21 1.5(4) . .
C19 C20 C21 C16 -1.1(4) . .
C21 C16 C17 C18 1.1(3) . .
C22 Si1 O2 Cu2 -142.91(12) . .
C22 Si1 O2 Na1 95.69(11) . .
C22 Si1 O10 Cs1 -105.31(8) . .
C22 Si1 O10 Si2 142.82(12) . .
C22 Si1 O11 Cs1 106.16(8) . .
C22 Si1 O11 Si6 -132.54(16) . .
C22 C23 C24 C25 0.8(4) . .
C23 C22 C27 C26 -0.5(3) . .
C23 C24 C25 C26 -0.8(4) . .
C24 C25 C26 C27 0.1(4) . .
C25 C26 C27 C22 0.6(4) . .
C27 C22 C23 C24 -0.2(4) . .
C28 Si2 O3 Cu1 -81.17(14) . .
C28 Si2 O3 Cu2 85.56(14) . .
C28 Si2 O5 Cs1 -130.62(9) . .
C28 Si2 O5 Si3 99.42(14) . .
C28 Si2 O10 Cs1 129.56(8) . .
C28 Si2 O10 Si1 -115.19(13) . .
C28 C29 C30 C31 0.1(4) . .
C29 C28 C33 C32 0.5(4) . .
C29 C30 C31 C32 0.4(4) . .
C30 C31 C32 C33 -0.5(4) . .
C31 C32 C33 C28 0.0(4) . .
C33 C28 C29 C30 -0.5(4) . .
C34 Si3 O4 Cu1 130.91(13) . .
C34 Si3 O4 Na1 -88.01(12) . 2_656
C34 Si3 O5 Cs1 108.63(8) . .
C34 Si3 O5 Si2 -120.37(13) . .
C34 Si3 O6 Cs1 -108.12(8) . .
C34 Si3 O6 Si4 121.57(16) . .
C34 C35 C36 C37 -0.1(4) . .
C35 C34 C39 C38 -0.1(3) . .
C35 C36 C37 C38 -0.2(4) . .
C36 C37 C38 C39 0.5(4) . .
C37 C38 C39 C34 -0.3(4) . .
C39 C34 C35 C36 0.3(4) . .
C40 Si4 O6 Cs1 106.17(9) . .
C40 Si4 O6 Si3 -124.82(16) . .
C40 Si4 O7 Cs1 -105.73(8) . .
C40 Si4 O7 Si5 142.98(12) . .
C40 C41 C42 C43 0.1(4) . .
C41 C40 C45 C44 0.7(3) . .
C41 C42 C43 C44 0.5(4) . .
C42 C43 C44 C45 -0.4(4) . .
C43 C44 C45 C40 -0.2(4) . .
C45 C40 C41 C42 -0.6(3) . .
